data_2108811
loop_
_publ_author_name
'Konieczny, Krzysztof A.'
'Bakowicz, Julia'
'Paliwoda, Damian'
'Warren, Mark R.'
'Ciesielski, Arkadiusz'
'Cyra\'nski, Micha\/l K.'
'Turowska-Tyrk, Ilona'

_publ_section_title
;
 Structural reasons for the formation of multicomponent products and the
 influence of high pressure
;
_journal_issue 3
_journal_name_full 'Acta Crystallographica Section B'
_journal_page_first
;
;
_journal_paper_doi 10.1107/S2052520621004492
_journal_volume 77
_journal_year 2021
_chemical_absolute_configuration syn
_chemical_formula_sum 'C31 H39 N O3'
_chemical_formula_weight 473.63
_space_group_crystal_system orthorhombic
_space_group_IT_number 19
_space_group_name_Hall 'P 2ac 2ab'
_space_group_name_H-M_alt 'P 21 21 21'
_atom_sites_solution_hydrogens mixed
_atom_sites_solution_primary direct
_atom_sites_solution_secondary difmap
_audit_creation_method SHELXL-2014/7
_cell_angle_alpha 90
_cell_angle_beta 90
_cell_angle_gamma 90
_cell_formula_units_Z 4
_cell_length_a 6.3696(5)
_cell_length_b 13.4941(10)
_cell_length_c 32.6553(15)
_cell_measurement_reflns_used 2080
_cell_measurement_temperature 299(2)
_cell_measurement_theta_max 18.7950
_cell_measurement_theta_min 1.6380
_cell_volume 2806.8(3)
_computing_cell_refinement 'CrysAlisPro (Rigaku OD, 2015)'
_computing_data_collection 'CrysAlisPro (Agilent Technologies, 2014)'
_computing_data_reduction 'CrysAlisPro (Rigaku OD, 2015)'
_computing_molecular_graphics 'ORTEP-3 for Windows (Farrugia, 2012)'
_computing_publication_material 'SHELXL 2014/7 (Sheldrick, 2015)'
_computing_structure_refinement 'SHELXL 2014/7 (Sheldrick, 2015)'
_computing_structure_solution 'SHELXT 2014/5 (Sheldrick, 2014)'
_diffrn_ambient_temperature 299(2)
_diffrn_detector_area_resol_mean 15.9718
_diffrn_measured_fraction_theta_full 0.997
_diffrn_measured_fraction_theta_max 0.997
_diffrn_measurement_device_type 'KM4 with Eos CCD'
_diffrn_measurement_method '\w scans'
_diffrn_radiation_monochromator graphite
_diffrn_radiation_source 'fine-focus sealed tube'
_diffrn_radiation_type MoK\a
_diffrn_radiation_wavelength 0.71073
_diffrn_reflns_av_R_equivalents 0.1352
_diffrn_reflns_av_unetI/netI 0.1731
_diffrn_reflns_Laue_measured_fraction_full 0.997
_diffrn_reflns_Laue_measured_fraction_max 0.997
_diffrn_reflns_limit_h_max 7
_diffrn_reflns_limit_h_min -7
_diffrn_reflns_limit_k_max 16
_diffrn_reflns_limit_k_min -14
_diffrn_reflns_limit_l_max 40
_diffrn_reflns_limit_l_min -40
_diffrn_reflns_number 25014
_diffrn_reflns_point_group_measured_fraction_full 0.986
_diffrn_reflns_point_group_measured_fraction_max 0.984
_diffrn_reflns_theta_full 25.242
_diffrn_reflns_theta_max 25.996
_diffrn_reflns_theta_min 1.633
_exptl_absorpt_coefficient_mu 0.071
_exptl_absorpt_correction_T_max 1.000
_exptl_absorpt_correction_T_min 0.84250
_exptl_absorpt_correction_type multi-scan
_exptl_absorpt_process_details 'Scale3 AbsPack (Rigaku OD, 2015)'
_exptl_crystal_colour colourless
_exptl_crystal_density_diffrn 1.121
_exptl_crystal_description block
_exptl_crystal_F_000 1024
_exptl_crystal_size_max 0.200
_exptl_crystal_size_mid 0.120
_exptl_crystal_size_min 0.100
_refine_diff_density_max 0.131
_refine_diff_density_min -0.149
_refine_diff_density_rms 0.031
_refine_ls_abs_structure_details
;
The absolute configuration was assigned to agree with that of its
precursor (S)-(-)-1-phenylethaneamine at the chiral centre C25.
;
_refine_ls_abs_structure_Flack 1.2(10)
_refine_ls_extinction_method none
_refine_ls_goodness_of_fit_ref 1.010
_refine_ls_hydrogen_treatment constr
_refine_ls_matrix_type full
_refine_ls_number_parameters 476
_refine_ls_number_reflns 5426
_refine_ls_number_restraints 557
_refine_ls_restrained_S_all 0.978
_refine_ls_R_factor_all 0.2673
_refine_ls_R_factor_gt 0.0941
_refine_ls_shift/su_max 0.000
_refine_ls_shift/su_mean 0.000
_refine_ls_structure_factor_coef Fsqd
_refine_ls_weighting_details 'w=1/[\s^2^(Fo^2^)+(0.0212P)^2^+1.2062P] where P=(Fo^2^+2Fc^2^)/3'
_refine_ls_weighting_scheme calc
_refine_ls_wR_factor_gt 0.1279
_refine_ls_wR_factor_ref 0.1817
_reflns_Friedel_coverage 0.712
_reflns_Friedel_fraction_full 0.971
_reflns_Friedel_fraction_max 0.965
_reflns_number_gt 1914
_reflns_number_total 5426
_reflns_threshold_expression 'I > 2\s(I)'
_cod_data_source_file eb5068sup1.cif
_cod_data_source_block 920minUV
_cod_database_code 2108811
_shelx_shelxl_version_number 2014/7
_shelx_space_group_comment
;
The symmetry employed for this shelxl refinement is uniquely defined
by the following loop, which should always be used as a source of
symmetry information in preference to the above space-group names.
They are only intended as comments.
;
_shelx_estimated_absorpt_t_min 0.986
_shelx_estimated_absorpt_t_max 0.993

loop_
_space_group_symop_operation_xyz
'x, y, z'
'-x+1/2, -y, z+1/2'
'-x, y+1/2, -z+1/2'
'x+1/2, -y+1/2, -z'

loop_
_atom_site_label
_atom_site_type_symbol
_atom_site_fract_x
_atom_site_fract_y
_atom_site_fract_z
_atom_site_U_iso_or_equiv
_atom_site_adp_type
_atom_site_occupancy
_atom_site_site_symmetry_order
_atom_site_calc_flag
_atom_site_refinement_flags_posn
_atom_site_refinement_flags_adp
_atom_site_refinement_flags_occupancy
_atom_site_disorder_assembly
_atom_site_disorder_group
O1 O 1.043(5) 0.243(2) 0.6356(12) 0.079(8) Uani 0.329(4) 1 d D U P A 1
O2 O 0.6520(10) 0.6320(4) 0.51798(16) 0.0819(18) Uani 0.329(4) 1 d D U P A 1
O3 O 0.3506(11) 0.6158(5) 0.54976(17) 0.096(2) Uani 0.329(4) 1 d D U P A 1
C1 C 0.813(8) 0.284(3) 0.6915(8) 0.065(11) Uiso 0.329(4) 1 d D U P A 1
C2 C 0.853(6) 0.348(2) 0.7237(9) 0.062(10) Uiso 0.329(4) 1 d D U P A 1
C3 C 0.796(6) 0.325(3) 0.7640(9) 0.076(10) Uiso 0.329(4) 1 d D U P A 1
H3 H 0.8315 0.3675 0.7852 0.091 Uiso 0.329(4) 1 calc R U P A 1
C4 C 0.686(5) 0.238(2) 0.7722(7) 0.054(9) Uiso 0.329(4) 1 d D U P A 1
C5 C 0.637(6) 0.178(2) 0.7393(7) 0.062(9) Uiso 0.329(4) 1 d D U P A 1
H5 H 0.5605 0.1201 0.7441 0.075 Uiso 0.329(4) 1 calc R U P A 1
C6 C 0.696(6) 0.200(2) 0.6993(8) 0.062(10) Uiso 0.329(4) 1 d D U P A 1
C7 C 0.904(5) 0.295(2) 0.6488(8) 0.072(9) Uiso 0.329(4) 1 d D U P A 1
C8 C 0.801(5) 0.368(2) 0.6208(8) 0.051(10) Uiso 0.329(4) 1 d D U P A 1
C9 C 0.923(4) 0.4083(18) 0.5905(7) 0.047(7) Uiso 0.329(4) 1 d D U P A 1
H9 H 1.0613 0.3885 0.5864 0.057 Uiso 0.329(4) 1 calc R U P A 1
C10 C 0.830(5) 0.4798(19) 0.5666(9) 0.055(8) Uiso 0.329(4) 1 d D U P A 1
H10 H 0.9085 0.5070 0.5454 0.066 Uiso 0.329(4) 1 calc R U P A 1
C11 C 0.631(5) 0.513(2) 0.5717(9) 0.059(11) Uiso 0.329(4) 1 d D U P A 1
C12 C 0.509(6) 0.467(2) 0.6016(9) 0.060(9) Uiso 0.329(4) 1 d D U P A 1
H12 H 0.3689 0.4849 0.6049 0.072 Uiso 0.329(4) 1 calc R U P A 1
C13 C 0.597(6) 0.394(2) 0.6264(10) 0.063(10) Uiso 0.329(4) 1 d D U P A 1
H13 H 0.5175 0.3642 0.6467 0.076 Uiso 0.329(4) 1 calc R U P A 1
C14 C 0.5366(16) 0.5933(6) 0.5449(2) 0.071(2) Uani 0.329(4) 1 d D U P A 1
C15 C 1.010(5) 0.434(2) 0.7170(12) 0.079(10) Uiso 0.329(4) 1 d D U P A 1
H15 H 1.0164 0.4449 0.6874 0.094 Uiso 0.329(4) 1 calc R U P A 1
C16 C 1.230(5) 0.406(4) 0.730(2) 0.11(2) Uiso 0.329(4) 1 d D U P A 1
H16A H 1.2699 0.3453 0.7171 0.164 Uiso 0.329(4) 1 calc R U P A 1
H16B H 1.3250 0.4579 0.7221 0.164 Uiso 0.329(4) 1 calc R U P A 1
H16C H 1.2337 0.3983 0.7592 0.164 Uiso 0.329(4) 1 calc R U P A 1
C17 C 0.932(6) 0.529(2) 0.7358(11) 0.114(13) Uiso 0.329(4) 1 d D U P A 1
H17A H 0.7923 0.5419 0.7263 0.172 Uiso 0.329(4) 1 calc R U P A 1
H17B H 0.9317 0.5227 0.7651 0.172 Uiso 0.329(4) 1 calc R U P A 1
H17C H 1.0230 0.5823 0.7279 0.172 Uiso 0.329(4) 1 calc R U P A 1
C18 C 0.635(5) 0.210(3) 0.8175(7) 0.077(10) Uiso 0.329(4) 1 d D U P A 1
H18 H 0.6512 0.1376 0.8200 0.092 Uiso 0.329(4) 1 calc R U P A 1
C19 C 0.782(6) 0.257(3) 0.8484(9) 0.072(11) Uiso 0.329(4) 1 d D U P A 1
H19A H 0.9249 0.2408 0.8414 0.108 Uiso 0.329(4) 1 calc R U P A 1
H19B H 0.7644 0.3274 0.8480 0.108 Uiso 0.329(4) 1 calc R U P A 1
H19C H 0.7517 0.2320 0.8753 0.108 Uiso 0.329(4) 1 calc R U P A 1
C20 C 0.414(6) 0.233(4) 0.8275(16) 0.115(17) Uiso 0.329(4) 1 d D U P A 1
H20A H 0.3237 0.2022 0.8076 0.172 Uiso 0.329(4) 1 calc R U P A 1
H20B H 0.3815 0.2078 0.8542 0.172 Uiso 0.329(4) 1 calc R U P A 1
H20C H 0.3941 0.3032 0.8270 0.172 Uiso 0.329(4) 1 calc R U P A 1
C21 C 0.649(5) 0.129(2) 0.6646(9) 0.074(10) Uiso 0.329(4) 1 d D U P A 1
H21 H 0.6329 0.1661 0.6390 0.089 Uiso 0.329(4) 1 calc R U P A 1
C22 C 0.825(5) 0.055(2) 0.6603(13) 0.109(13) Uiso 0.329(4) 1 d D U P A 1
H22A H 0.7944 0.0103 0.6382 0.164 Uiso 0.329(4) 1 calc R U P A 1
H22B H 0.9537 0.0894 0.6547 0.164 Uiso 0.329(4) 1 calc R U P A 1
H22C H 0.8392 0.0182 0.6853 0.164 Uiso 0.329(4) 1 calc R U P A 1
C23 C 0.439(5) 0.073(2) 0.6746(12) 0.082(11) Uiso 0.329(4) 1 d D U P A 1
H23A H 0.3270 0.1200 0.6773 0.123 Uiso 0.329(4) 1 calc R U P A 1
H23B H 0.4072 0.0275 0.6528 0.123 Uiso 0.329(4) 1 calc R U P A 1
H23C H 0.4549 0.0369 0.6998 0.123 Uiso 0.329(4) 1 calc R U P A 1
O1D O 1.096(4) 0.271(3) 0.6401(12) 0.075(9) Uani 0.338(4) 1 d D U P B 2
O2D O 0.6520(10) 0.6320(4) 0.51798(16) 0.0819(18) Uani 0.338(4) 1 d D U P B 2
O3D O 0.3506(11) 0.6158(5) 0.54976(17) 0.096(2) Uani 0.338(4) 1 d D U P B 2
C1D C 0.807(7) 0.279(3) 0.6910(7) 0.062(10) Uiso 0.338(4) 1 d D U P B 2
C2D C 0.897(5) 0.342(2) 0.7183(7) 0.055(8) Uiso 0.338(4) 1 d D U P B 2
C3D C 0.843(5) 0.333(2) 0.7596(8) 0.066(8) Uiso 0.338(4) 1 d D U P B 2
H3D H 0.9074 0.3739 0.7787 0.079 Uiso 0.338(4) 1 calc R U P B 2
C4D C 0.692(6) 0.262(3) 0.7730(8) 0.070(10) Uiso 0.338(4) 1 d D U P B 2
C5D C 0.601(7) 0.200(3) 0.7435(8) 0.061(10) Uiso 0.338(4) 1 d D U P B 2
H5D H 0.5012 0.1534 0.7513 0.074 Uiso 0.338(4) 1 calc R U P B 2
C6D C 0.662(8) 0.208(3) 0.7027(8) 0.059(10) Uiso 0.338(4) 1 d D U P B 2
C7D C 0.869(4) 0.2717(18) 0.6448(7) 0.079(10) Uiso 0.338(4) 1 d D U P B 2
C8D C 0.775(5) 0.358(2) 0.6202(9) 0.061(10) Uiso 0.338(4) 1 d D U P B 2
C9D C 0.878(5) 0.385(2) 0.5842(8) 0.061(9) Uiso 0.338(4) 1 d D U P B 2
H9D H 1.0027 0.3542 0.5767 0.073 Uiso 0.338(4) 1 calc R U P B 2
C10D C 0.794(4) 0.459(2) 0.5602(9) 0.059(9) Uiso 0.338(4) 1 d D U P B 2
H10D H 0.8642 0.4760 0.5363 0.071 Uiso 0.338(4) 1 calc R U P B 2
C11D C 0.610(4) 0.5079(18) 0.5695(9) 0.061(10) Uiso 0.338(4) 1 d D U P B 2
C12D C 0.510(6) 0.479(3) 0.6056(10) 0.069(11) Uiso 0.338(4) 1 d D U P B 2
H12D H 0.3859 0.5100 0.6133 0.083 Uiso 0.338(4) 1 calc R U P B 2
C13D C 0.594(6) 0.405(3) 0.6303(11) 0.060(10) Uiso 0.338(4) 1 d D U P B 2
H13D H 0.5243 0.3872 0.6542 0.073 Uiso 0.338(4) 1 calc R U P B 2
C14D C 0.5366(16) 0.5933(6) 0.5449(2) 0.071(2) Uani 0.338(4) 1 d D U P B 2
C15D C 1.036(5) 0.429(2) 0.7057(11) 0.080(10) Uiso 0.338(4) 1 d D U P B 2
H15D H 1.0603 0.4253 0.6761 0.096 Uiso 0.338(4) 1 calc R U P B 2
C16D C 1.239(4) 0.425(3) 0.7269(17) 0.058(11) Uiso 0.338(4) 1 d D U P B 2
H16D H 1.3238 0.4797 0.7186 0.087 Uiso 0.338(4) 1 calc R U P B 2
H16E H 1.2161 0.4274 0.7560 0.087 Uiso 0.338(4) 1 calc R U P B 2
H16F H 1.3090 0.3638 0.7201 0.087 Uiso 0.338(4) 1 calc R U P B 2
C17D C 0.919(5) 0.5273(19) 0.7157(12) 0.055(9) Uiso 0.338(4) 1 d D U P B 2
H17D H 0.7869 0.5287 0.7016 0.082 Uiso 0.338(4) 1 calc R U P B 2
H17E H 0.8949 0.5314 0.7447 0.082 Uiso 0.338(4) 1 calc R U P B 2
H17F H 1.0032 0.5825 0.7071 0.082 Uiso 0.338(4) 1 calc R U P B 2
C18D C 0.625(6) 0.240(3) 0.8178(8) 0.094(11) Uiso 0.338(4) 1 d D U P B 2
H18D H 0.5977 0.1701 0.8118 0.113 Uiso 0.338(4) 1 calc R U P B 2
C19D C 0.776(6) 0.216(2) 0.8508(9) 0.102(13) Uiso 0.338(4) 1 d D U P B 2
H19D H 0.9124 0.2049 0.8392 0.153 Uiso 0.338(4) 1 calc R U P B 2
H19E H 0.7824 0.2698 0.8699 0.153 Uiso 0.338(4) 1 calc R U P B 2
H19F H 0.7304 0.1570 0.8648 0.153 Uiso 0.338(4) 1 calc R U P B 2
C20D C 0.402(6) 0.260(4) 0.8279(15) 0.096(16) Uiso 0.338(4) 1 d D U P B 2
H20D H 0.3261 0.2746 0.8032 0.144 Uiso 0.338(4) 1 calc R U P B 2
H20E H 0.3418 0.2032 0.8409 0.144 Uiso 0.338(4) 1 calc R U P B 2
H20F H 0.3938 0.3161 0.8460 0.144 Uiso 0.338(4) 1 calc R U P B 2
C21D C 0.597(6) 0.151(2) 0.6644(9) 0.078(10) Uiso 0.338(4) 1 d D U P B 2
H21D H 0.4741 0.1845 0.6529 0.094 Uiso 0.338(4) 1 calc R U P B 2
C22D C 0.783(4) 0.1704(16) 0.6351(7) 0.080(8) Uiso 0.338(4) 1 d D U P B 2
H22D H 0.8903 0.1205 0.6388 0.096 Uiso 0.338(4) 1 calc R U P B 2
H22E H 0.7352 0.1680 0.6069 0.096 Uiso 0.338(4) 1 calc R U P B 2
C23D C 0.539(6) 0.044(2) 0.6699(10) 0.126(14) Uiso 0.338(4) 1 d D U P B 2
H23D H 0.5007 0.0164 0.6438 0.189 Uiso 0.338(4) 1 calc R U P B 2
H23E H 0.6558 0.0087 0.6810 0.189 Uiso 0.338(4) 1 calc R U P B 2
H23F H 0.4215 0.0395 0.6883 0.189 Uiso 0.338(4) 1 calc R U P B 2
O1P O 1.114(7) 0.301(3) 0.6508(16) 0.078(9) Uani 0.204(4) 1 d D U P C 3
O2P O 0.6520(10) 0.6320(4) 0.51798(16) 0.0819(18) Uani 0.204(4) 1 d D U P C 3
O3P O 0.3506(11) 0.6158(5) 0.54976(17) 0.096(2) Uani 0.204(4) 1 d D U P C 3
C1P C 0.804(7) 0.291(3) 0.7004(10) 0.054(11) Uiso 0.204(4) 1 d D U P C 3
C2P C 0.868(7) 0.348(3) 0.7344(10) 0.060(12) Uiso 0.204(4) 1 d D U P C 3
C3P C 0.787(8) 0.325(4) 0.7732(11) 0.073(12) Uiso 0.204(4) 1 d D U P C 3
H3P H 0.8258 0.3606 0.7963 0.088 Uiso 0.204(4) 1 calc R U P C 3
C4P C 0.648(7) 0.246(4) 0.7758(10) 0.064(12) Uiso 0.204(4) 1 d D U P C 3
C5P C 0.581(10) 0.190(5) 0.7428(11) 0.057(13) Uiso 0.204(4) 1 d D U P C 3
H5P H 0.4857 0.1387 0.7462 0.068 Uiso 0.204(4) 1 calc R U P C 3
C6P C 0.662(10) 0.213(4) 0.7042(11) 0.057(13) Uiso 0.204(4) 1 d D U P C 3
C7P C 0.939(5) 0.3451(18) 0.6697(7) 0.069(10) Uiso 0.204(4) 1 d D U P C 3
C8P C 0.838(5) 0.4082(17) 0.6362(7) 0.056(9) Uiso 0.204(4) 1 d D U P C 3
C9P C 0.955(5) 0.450(2) 0.6055(8) 0.072(11) Uiso 0.204(4) 1 d D U P C 3
H9P H 1.0992 0.4380 0.6046 0.086 Uiso 0.204(4) 1 calc R U P C 3
C10P C 0.862(5) 0.509(2) 0.5755(9) 0.072(12) Uiso 0.204(4) 1 d D U P C 3
H10P H 0.9453 0.5359 0.5548 0.086 Uiso 0.204(4) 1 calc R U P C 3
C11P C 0.650(5) 0.5292(12) 0.5761(7) 0.059(12) Uiso 0.204(4) 1 d D U P C 3
C12P C 0.529(6) 0.488(3) 0.6077(10) 0.062(12) Uiso 0.204(4) 1 d D U P C 3
H12P H 0.3860 0.5011 0.6090 0.075 Uiso 0.204(4) 1 calc R U P C 3
C13P C 0.624(5) 0.429(3) 0.6370(10) 0.058(11) Uiso 0.204(4) 1 d D U P C 3
H13P H 0.5426 0.4020 0.6578 0.069 Uiso 0.204(4) 1 calc R U P C 3
C14P C 0.5366(16) 0.5933(6) 0.5449(2) 0.071(2) Uani 0.204(4) 1 d D U P C 3
C15P C 0.995(6) 0.419(2) 0.7091(10) 0.072(13) Uiso 0.204(4) 1 d D U P C 3
C16P C 1.230(6) 0.429(5) 0.7125(16) 0.11(2) Uiso 0.204(4) 1 d D U P C 3
H16G H 1.2785 0.4788 0.6936 0.163 Uiso 0.204(4) 1 calc R U P C 3
H16H H 1.2666 0.4486 0.7399 0.163 Uiso 0.204(4) 1 calc R U P C 3
H16I H 1.2958 0.3670 0.7062 0.163 Uiso 0.204(4) 1 calc R U P C 3
C17P C 0.913(10) 0.524(3) 0.7024(17) 0.12(2) Uiso 0.204(4) 1 d D U P C 3
H17G H 1.0105 0.5607 0.6857 0.177 Uiso 0.204(4) 1 calc R U P C 3
H17H H 0.7790 0.5219 0.6889 0.177 Uiso 0.204(4) 1 calc R U P C 3
H17I H 0.8979 0.5570 0.7284 0.177 Uiso 0.204(4) 1 calc R U P C 3
C18P C 0.558(6) 0.215(4) 0.8171(10) 0.078(12) Uiso 0.204(4) 1 d D U P C 3
H18P H 0.5581 0.1432 0.8203 0.094 Uiso 0.204(4) 1 calc R U P C 3
C19P C 0.684(7) 0.266(4) 0.8511(13) 0.081(16) Uiso 0.204(4) 1 d D U P C 3
H19G H 0.8234 0.2392 0.8517 0.122 Uiso 0.204(4) 1 calc R U P C 3
H19H H 0.6894 0.3357 0.8461 0.122 Uiso 0.204(4) 1 calc R U P C 3
H19I H 0.6164 0.2538 0.8770 0.122 Uiso 0.204(4) 1 calc R U P C 3
C20P C 0.336(5) 0.257(4) 0.8159(14) 0.065(14) Uiso 0.204(4) 1 d D U P C 3
H20G H 0.2655 0.2412 0.8410 0.097 Uiso 0.204(4) 1 calc R U P C 3
H20H H 0.3418 0.3274 0.8125 0.097 Uiso 0.204(4) 1 calc R U P C 3
H20I H 0.2615 0.2279 0.7933 0.097 Uiso 0.204(4) 1 calc R U P C 3
C21P C 0.576(7) 0.149(3) 0.6701(13) 0.070(12) Uiso 0.204(4) 1 d D U P C 3
H21P H 0.5544 0.1908 0.6459 0.084 Uiso 0.204(4) 1 calc R U P C 3
C22P C 0.731(8) 0.066(4) 0.6584(17) 0.088(15) Uiso 0.204(4) 1 d D U P C 3
H22F H 0.6719 0.0266 0.6368 0.132 Uiso 0.204(4) 1 calc R U P C 3
H22G H 0.8606 0.0947 0.6494 0.132 Uiso 0.204(4) 1 calc R U P C 3
H22H H 0.7567 0.0248 0.6819 0.132 Uiso 0.204(4) 1 calc R U P C 3
C23P C 0.367(7) 0.097(4) 0.6801(18) 0.107(19) Uiso 0.204(4) 1 d D U P C 3
H23G H 0.3238 0.0580 0.6570 0.161 Uiso 0.204(4) 1 calc R U P C 3
H23H H 0.3853 0.0551 0.7035 0.161 Uiso 0.204(4) 1 calc R U P C 3
H23I H 0.2620 0.1462 0.6859 0.161 Uiso 0.204(4) 1 calc R U P C 3
O1Z O 1.117(7) 0.281(6) 0.653(2) 0.077(11) Uiso 0.128(4) 1 d D U P D 4
O2Z O 0.6520(10) 0.6320(4) 0.51798(16) 0.0819(18) Uani 0.128(4) 1 d D U P D 4
O3Z O 0.3506(11) 0.6158(5) 0.54976(17) 0.096(2) Uani 0.128(4) 1 d D U P D 4
C6Z C 0.761(7) 0.219(3) 0.7070(9) 0.051(13) Uiso 0.128(4) 1 d DG U P D 4
C1Z C 0.881(6) 0.303(3) 0.6993(9) 0.053(13) Uiso 0.128(4) 1 d DG U P D 4
C2Z C 0.916(7) 0.372(3) 0.7302(11) 0.069(14) Uiso 0.128(4) 1 d DG U P D 4
C3Z C 0.831(7) 0.357(3) 0.7689(10) 0.080(14) Uiso 0.128(4) 1 d DG U P D 4
H3Z H 0.8554 0.4036 0.7901 0.096 Uiso 0.128(4) 1 d G U P D 4
C4Z C 0.712(6) 0.273(3) 0.7767(9) 0.067(14) Uiso 0.128(4) 1 d DG U P D 4
C5Z C 0.676(7) 0.204(3) 0.7458(10) 0.061(14) Uiso 0.128(4) 1 d DG U P D 4
H5Z H 0.5941 0.1469 0.7511 0.073 Uiso 0.128(4) 1 d G U P D 4
C7Z C 0.895(7) 0.289(3) 0.6533(10) 0.077(15) Uiso 0.128(4) 1 d D U P D 4
C8Z C 0.809(8) 0.370(3) 0.6245(13) 0.051(14) Uiso 0.128(4) 1 d DG U P D 4
C9Z C 0.899(10) 0.386(5) 0.5862(17) 0.059(14) Uiso 0.128(4) 1 d DG U P D 4
H9Z H 1.0168 0.3483 0.5778 0.070 Uiso 0.128(4) 1 d G U P D 4
C10Z C 0.814(10) 0.456(5) 0.5601(14) 0.064(15) Uiso 0.128(4) 1 d DG U P D 4
H10Z H 0.8748 0.4678 0.5340 0.077 Uiso 0.128(4) 1 d G U P D 4
C11Z C 0.640(5) 0.5115(16) 0.5725(10) 0.056(14) Uiso 0.128(4) 1 d DG U P D 4
C12Z C 0.551(7) 0.496(3) 0.6106(13) 0.055(13) Uiso 0.128(4) 1 d DG U P D 4
H12Z H 0.4326 0.5333 0.6191 0.066 Uiso 0.128(4) 1 d G U P D 4
C13Z C 0.635(8) 0.425(4) 0.6367(12) 0.058(14) Uiso 0.128(4) 1 d DG U P D 4
H13Z H 0.5746 0.4138 0.6629 0.070 Uiso 0.128(4) 1 d G U P D 4
C14Z C 0.5366(16) 0.5933(6) 0.5449(2) 0.071(2) Uani 0.128(4) 1 d D U P D 4
C15Z C 1.042(8) 0.461(3) 0.719(2) 0.078(14) Uiso 0.128(4) 1 d D U P D 4
H15Z H 1.0703 0.4551 0.6901 0.094 Uiso 0.128(4) 1 calc R U P D 4
C16Z C 1.249(8) 0.452(5) 0.739(2) 0.11(3) Uiso 0.128(4) 1 d D U P D 4
H16J H 1.3064 0.3877 0.7337 0.165 Uiso 0.128(4) 1 calc R U P D 4
H16K H 1.3413 0.5022 0.7292 0.165 Uiso 0.128(4) 1 calc R U P D 4
H16L H 1.2327 0.4596 0.7685 0.165 Uiso 0.128(4) 1 calc R U P D 4
C17Z C 0.919(12) 0.553(4) 0.724(3) 0.10(3) Uiso 0.128(4) 1 d D U P D 4
H17J H 0.7892 0.5467 0.7088 0.147 Uiso 0.128(4) 1 calc R U P D 4
H17K H 0.8889 0.5653 0.7520 0.147 Uiso 0.128(4) 1 calc R U P D 4
H17L H 0.9975 0.6079 0.7126 0.147 Uiso 0.128(4) 1 calc R U P D 4
C18Z C 0.624(9) 0.261(5) 0.8194(12) 0.087(15) Uiso 0.128(4) 1 d D U P D 4
H18Z H 0.6096 0.1906 0.8262 0.105 Uiso 0.128(4) 1 calc R U P D 4
C19Z C 0.800(11) 0.307(6) 0.8445(17) 0.10(2) Uiso 0.128(4) 1 d D U P D 4
H19J H 0.7640 0.3048 0.8730 0.147 Uiso 0.128(4) 1 calc R U P D 4
H19K H 0.9277 0.2714 0.8399 0.147 Uiso 0.128(4) 1 calc R U P D 4
H19L H 0.8183 0.3751 0.8363 0.147 Uiso 0.128(4) 1 calc R U P D 4
C20Z C 0.420(9) 0.316(6) 0.829(2) 0.10(2) Uiso 0.128(4) 1 d D U P D 4
H20J H 0.3787 0.3032 0.8564 0.145 Uiso 0.128(4) 1 calc R U P D 4
H20K H 0.4408 0.3857 0.8248 0.145 Uiso 0.128(4) 1 calc R U P D 4
H20L H 0.3119 0.2931 0.8104 0.145 Uiso 0.128(4) 1 calc R U P D 4
C21Z C 0.765(7) 0.186(3) 0.6629(10) 0.077(14) Uiso 0.128(4) 1 d D U P D 4
C22Z C 0.903(10) 0.095(4) 0.659(2) 0.10(2) Uiso 0.128(4) 1 d D U P D 4
H22I H 0.9061 0.0730 0.6312 0.154 Uiso 0.128(4) 1 calc R U P D 4
H22J H 1.0427 0.1103 0.6681 0.154 Uiso 0.128(4) 1 calc R U P D 4
H22K H 0.8469 0.0426 0.6761 0.154 Uiso 0.128(4) 1 calc R U P D 4
C23Z C 0.562(9) 0.174(5) 0.639(2) 0.14(3) Uiso 0.128(4) 1 d D U P D 4
H23J H 0.5931 0.1525 0.6117 0.206 Uiso 0.128(4) 1 calc R U P D 4
H23K H 0.4742 0.1265 0.6523 0.206 Uiso 0.128(4) 1 calc R U P D 4
H23L H 0.4911 0.2370 0.6379 0.206 Uiso 0.128(4) 1 calc R U P D 4
N1 N 0.0595(9) 0.6667(4) 0.49226(17) 0.0657(19) Uani 1 1 d . . . . .
H1A H 0.1617 0.6456 0.5087 0.079 Uiso 1 1 calc R U . . .
H1B H -0.0643 0.6492 0.5026 0.079 Uiso 1 1 calc R U . . .
H1C H 0.0657 0.7324 0.4901 0.079 Uiso 1 1 calc R U . . .
C24 C 0.2976(16) 0.6512(7) 0.4330(2) 0.105(4) Uani 1 1 d . . . . .
H24A H 0.4066 0.6330 0.4518 0.158 Uiso 1 1 calc R U . . .
H24B H 0.2997 0.7216 0.4288 0.158 Uiso 1 1 calc R U . . .
H24C H 0.3201 0.6181 0.4073 0.158 Uiso 1 1 calc R U . . .
C25 C 0.0856(15) 0.6207(7) 0.4504(2) 0.078(3) Uani 1 1 d . . . . .
H25 H -0.0237 0.6480 0.4325 0.094 Uiso 1 1 calc R U . . .
C26 C 0.051(2) 0.5115(9) 0.4535(3) 0.087(3) Uani 1 1 d . . . . .
C27 C -0.136(2) 0.4715(11) 0.4395(3) 0.112(4) Uani 1 1 d . . . . .
H27 H -0.2408 0.5127 0.4294 0.134 Uiso 1 1 calc R U . . .
C28 C -0.167(3) 0.3686(14) 0.4408(5) 0.155(6) Uani 1 1 d . . . . .
H28 H -0.2919 0.3414 0.4313 0.186 Uiso 1 1 calc R U . . .
C29 C -0.014(4) 0.3090(15) 0.4558(6) 0.187(11) Uani 1 1 d . . . . .
H29 H -0.0366 0.2410 0.4573 0.225 Uiso 1 1 calc R U . . .
C30 C 0.174(4) 0.3480(14) 0.4690(5) 0.179(8) Uani 1 1 d . . . . .
H30 H 0.2811 0.3066 0.4781 0.215 Uiso 1 1 calc R U . . .
C31 C 0.202(2) 0.4499(11) 0.4684(3) 0.127(5) Uani 1 1 d . . . . .
H31 H 0.3262 0.4767 0.4784 0.152 Uiso 1 1 calc R U . . .

loop_
_atom_site_aniso_label
_atom_site_aniso_U_11
_atom_site_aniso_U_22
_atom_site_aniso_U_33
_atom_site_aniso_U_23
_atom_site_aniso_U_13
_atom_site_aniso_U_12
O1 0.086(15) 0.070(15) 0.082(12) 0.011(12) 0.019(12) 0.024(13)
O2 0.078(4) 0.095(4) 0.072(4) 0.031(3) 0.009(3) 0.004(4)
O3 0.076(5) 0.145(6) 0.068(4) 0.031(4) -0.006(4) 0.024(5)
C14 0.097(7) 0.072(5) 0.044(5) 0.008(4) -0.011(6) -0.004(6)
O1D 0.076(13) 0.073(18) 0.075(14) 0.012(14) 0.015(13) 0.002(13)
O2D 0.078(4) 0.095(4) 0.072(4) 0.031(3) 0.009(3) 0.004(4)
O3D 0.076(5) 0.145(6) 0.068(4) 0.031(4) -0.006(4) 0.024(5)
C14D 0.097(7) 0.072(5) 0.044(5) 0.008(4) -0.011(6) -0.004(6)
O1P 0.076(15) 0.078(18) 0.079(16) 0.014(14) 0.020(14) 0.006(14)
O2P 0.078(4) 0.095(4) 0.072(4) 0.031(3) 0.009(3) 0.004(4)
O3P 0.076(5) 0.145(6) 0.068(4) 0.031(4) -0.006(4) 0.024(5)
C14P 0.097(7) 0.072(5) 0.044(5) 0.008(4) -0.011(6) -0.004(6)
O2Z 0.078(4) 0.095(4) 0.072(4) 0.031(3) 0.009(3) 0.004(4)
O3Z 0.076(5) 0.145(6) 0.068(4) 0.031(4) -0.006(4) 0.024(5)
C14Z 0.097(7) 0.072(5) 0.044(5) 0.008(4) -0.011(6) -0.004(6)
N1 0.064(5) 0.080(4) 0.053(4) 0.014(4) 0.001(4) 0.010(4)
C24 0.108(9) 0.142(9) 0.066(6) 0.006(6) 0.031(6) 0.000(8)
C25 0.084(8) 0.098(8) 0.053(6) 0.006(5) -0.013(5) 0.011(6)
C26 0.110(10) 0.105(9) 0.046(6) -0.010(6) -0.005(6) 0.004(9)
C27 0.124(12) 0.126(12) 0.085(8) -0.018(7) 0.020(8) 0.000(10)
C28 0.186(19) 0.138(15) 0.141(13) -0.027(12) 0.030(13) -0.049(14)
C29 0.29(4) 0.112(15) 0.155(18) -0.006(12) 0.06(2) -0.027(18)
C30 0.25(3) 0.108(15) 0.177(15) 0.001(11) -0.011(16) 0.032(14)
C31 0.170(15) 0.106(10) 0.105(9) -0.006(8) -0.024(9) 0.009(11)

loop_
_atom_type_symbol
_atom_type_description
_atom_type_scat_dispersion_real
_atom_type_scat_dispersion_imag
_atom_type_scat_source
C C 0.0033 0.0016 'International Tables Vol C Tables 4.2.6.8 and 6.1.1.4'
H H 0.0000 0.0000 'International Tables Vol C Tables 4.2.6.8 and 6.1.1.4'
N N 0.0061 0.0033 'International Tables Vol C Tables 4.2.6.8 and 6.1.1.4'
O O 0.0106 0.0060 'International Tables Vol C Tables 4.2.6.8 and 6.1.1.4'

loop_
_geom_angle_atom_site_label_1
_geom_angle_atom_site_label_2
_geom_angle_atom_site_label_3
_geom_angle
_geom_angle_site_symmetry_1
_geom_angle_site_symmetry_3
_geom_angle_publ_flag
C2 C1 C6 118.1(19) . . ?
C2 C1 C7 125(2) . . ?
C6 C1 C7 117(2) . . ?
C1 C2 C3 122(2) . . ?
C1 C2 C15 119(2) . . ?
C3 C2 C15 118(2) . . ?
C4 C3 C2 120(2) . . ?
C4 C3 H3 120.0 . . ?
C2 C3 H3 120.0 . . ?
C5 C4 C3 117(2) . . ?
C5 C4 C18 123(2) . . ?
C3 C4 C18 120(2) . . ?
C4 C5 C6 123(2) . . ?
C4 C5 H5 118.5 . . ?
C6 C5 H5 118.5 . . ?
C1 C6 C5 120(2) . . ?
C1 C6 C21 119(2) . . ?
C5 C6 C21 121(2) . . ?
O1 C7 C8 119(2) . . ?
O1 C7 C1 124(3) . . ?
C8 C7 C1 117(2) . . ?
C13 C8 C9 122(2) . . ?
C13 C8 C7 121(2) . . ?
C9 C8 C7 117(2) . . ?
C8 C9 C10 116(2) . . ?
C8 C9 H9 121.8 . . ?
C10 C9 H9 121.8 . . ?
C11 C10 C9 125(2) . . ?
C11 C10 H10 117.7 . . ?
C9 C10 H10 117.7 . . ?
C10 C11 C12 117.3(19) . . ?
C10 C11 C14 122(2) . . ?
C12 C11 C14 120(2) . . ?
C13 C12 C11 120(2) . . ?
C13 C12 H12 120.1 . . ?
C11 C12 H12 120.1 . . ?
C8 C13 C12 120(2) . . ?
C8 C13 H13 120.2 . . ?
C12 C13 H13 120.2 . . ?
O3 C14 O2 123.3(8) . . ?
O3 C14 C11 118.8(14) . . ?
O2 C14 C11 117.9(14) . . ?
C16 C15 C17 114(3) . . ?
C16 C15 C2 112(3) . . ?
C17 C15 C2 112(2) . . ?
C16 C15 H15 106.3 . . ?
C17 C15 H15 106.3 . . ?
C2 C15 H15 106.3 . . ?
C15 C16 H16A 109.5 . . ?
C15 C16 H16B 109.5 . . ?
H16A C16 H16B 109.5 . . ?
C15 C16 H16C 109.5 . . ?
H16A C16 H16C 109.5 . . ?
H16B C16 H16C 109.5 . . ?
C15 C17 H17A 109.5 . . ?
C15 C17 H17B 109.5 . . ?
H17A C17 H17B 109.5 . . ?
C15 C17 H17C 109.5 . . ?
H17A C17 H17C 109.5 . . ?
H17B C17 H17C 109.5 . . ?
C20 C18 C19 111(3) . . ?
C20 C18 C4 111(2) . . ?
C19 C18 C4 113(2) . . ?
C20 C18 H18 107.1 . . ?
C19 C18 H18 107.1 . . ?
C4 C18 H18 107.1 . . ?
C18 C19 H19A 109.5 . . ?
C18 C19 H19B 109.5 . . ?
H19A C19 H19B 109.5 . . ?
C18 C19 H19C 109.5 . . ?
H19A C19 H19C 109.5 . . ?
H19B C19 H19C 109.5 . . ?
C18 C20 H20A 109.5 . . ?
C18 C20 H20B 109.5 . . ?
H20A C20 H20B 109.5 . . ?
C18 C20 H20C 109.5 . . ?
H20A C20 H20C 109.5 . . ?
H20B C20 H20C 109.5 . . ?
C22 C21 C6 110(2) . . ?
C22 C21 C23 110(2) . . ?
C6 C21 C23 108(2) . . ?
C22 C21 H21 109.7 . . ?
C6 C21 H21 109.7 . . ?
C23 C21 H21 109.7 . . ?
C21 C22 H22A 109.5 . . ?
C21 C22 H22B 109.5 . . ?
H22A C22 H22B 109.5 . . ?
C21 C22 H22C 109.5 . . ?
H22A C22 H22C 109.5 . . ?
H22B C22 H22C 109.5 . . ?
C21 C23 H23A 109.5 . . ?
C21 C23 H23B 109.5 . . ?
H23A C23 H23B 109.5 . . ?
C21 C23 H23C 109.5 . . ?
H23A C23 H23C 109.5 . . ?
H23B C23 H23C 109.5 . . ?
C2D C1D C6D 122.1(19) . . ?
C2D C1D C7D 125(2) . . ?
C6D C1D C7D 113.2(17) . . ?
C1D C2D C3D 118(2) . . ?
C1D C2D C15D 123(2) . . ?
C3D C2D C15D 118(2) . . ?
C2D C3D C4D 122(2) . . ?
C2D C3D H3D 119.2 . . ?
C4D C3D H3D 119.2 . . ?
C5D C4D C3D 118(2) . . ?
C5D C4D C18D 115(2) . . ?
C3D C4D C18D 127(2) . . ?
C6D C5D C4D 120(2) . . ?
C6D C5D H5D 120.2 . . ?
C4D C5D H5D 120.2 . . ?
C1D C6D C5D 120(2) . . ?
C1D C6D C21D 107.7(17) . . ?
C5D C6D C21D 132(2) . . ?
O1D C7D C22D 110(2) . . ?
O1D C7D C8D 110(2) . . ?
C22D C7D C8D 116(2) . . ?
O1D C7D C1D 111(2) . . ?
C22D C7D C1D 99.5(16) . . ?
C8D C7D C1D 111(2) . . ?
C13D C8D C9D 119(2) . . ?
C13D C8D C7D 124(2) . . ?
C9D C8D C7D 117(2) . . ?
C10D C9D C8D 119(2) . . ?
C10D C9D H9D 120.5 . . ?
C8D C9D H9D 120.5 . . ?
C9D C10D C11D 124(2) . . ?
C9D C10D H10D 118.2 . . ?
C11D C10D H10D 118.2 . . ?
C10D C11D C12D 116(2) . . ?
C10D C11D C14D 122(2) . . ?
C12D C11D C14D 122(2) . . ?
C13D C12D C11D 121(3) . . ?
C13D C12D H12D 119.4 . . ?
C11D C12D H12D 119.4 . . ?
C8D C13D C12D 121(3) . . ?
C8D C13D H13D 119.4 . . ?
C12D C13D H13D 119.4 . . ?
O3D C14D O2D 123.3(8) . . ?
O3D C14D C11D 115.1(14) . . ?
O2D C14D C11D 121.2(14) . . ?
C16D C15D C2D 111(2) . . ?
C16D C15D C17D 111(2) . . ?
C2D C15D C17D 109(2) . . ?
C16D C15D H15D 108.9 . . ?
C2D C15D H15D 108.9 . . ?
C17D C15D H15D 108.9 . . ?
C15D C16D H16D 109.5 . . ?
C15D C16D H16E 109.5 . . ?
H16D C16D H16E 109.5 . . ?
C15D C16D H16F 109.5 . . ?
H16D C16D H16F 109.5 . . ?
H16E C16D H16F 109.5 . . ?
C15D C17D H17D 109.5 . . ?
C15D C17D H17E 109.5 . . ?
H17D C17D H17E 109.5 . . ?
C15D C17D H17F 109.5 . . ?
H17D C17D H17F 109.5 . . ?
H17E C17D H17F 109.5 . . ?
C19D C18D C20D 120(3) . . ?
C19D C18D C4D 123(2) . . ?
C20D C18D C4D 116(2) . . ?
C19D C18D H18D 92.8 . . ?
C20D C18D H18D 92.8 . . ?
C4D C18D H18D 92.8 . . ?
C18D C19D H19D 109.5 . . ?
C18D C19D H19E 109.5 . . ?
H19D C19D H19E 109.5 . . ?
C18D C19D H19F 109.5 . . ?
H19D C19D H19F 109.5 . . ?
H19E C19D H19F 109.5 . . ?
C18D C20D H20D 109.5 . . ?
C18D C20D H20E 109.5 . . ?
H20D C20D H20E 109.5 . . ?
C18D C20D H20F 109.5 . . ?
H20D C20D H20F 109.5 . . ?
H20E C20D H20F 109.5 . . ?
C23D C21D C6D 117(3) . . ?
C23D C21D C22D 115(3) . . ?
C6D C21D C22D 102.2(19) . . ?
C23D C21D H21D 107.1 . . ?
C6D C21D H21D 107.1 . . ?
C22D C21D H21D 107.1 . . ?
C7D C22D C21D 107.9(17) . . ?
C7D C22D H22D 110.1 . . ?
C21D C22D H22D 110.1 . . ?
C7D C22D H22E 110.1 . . ?
C21D C22D H22E 110.1 . . ?
H22D C22D H22E 108.4 . . ?
C21D C23D H23D 109.5 . . ?
C21D C23D H23E 109.5 . . ?
H23D C23D H23E 109.5 . . ?
C21D C23D H23F 109.5 . . ?
H23D C23D H23F 109.5 . . ?
H23E C23D H23F 109.5 . . ?
C6P C1P C2P 122(2) . . ?
C6P C1P C7P 142(2) . . ?
C2P C1P C7P 95.6(19) . . ?
C3P C2P C1P 119(2) . . ?
C3P C2P C15P 147(3) . . ?
C1P C2P C15P 93.9(19) . . ?
C4P C3P C2P 117(3) . . ?
C4P C3P H3P 121.3 . . ?
C2P C3P H3P 121.3 . . ?
C5P C4P C3P 125(3) . . ?
C5P C4P C18P 115(3) . . ?
C3P C4P C18P 120(3) . . ?
C4P C5P C6P 118(3) . . ?
C4P C5P H5P 121.0 . . ?
C6P C5P H5P 121.0 . . ?
C1P C6P C5P 119(2) . . ?
C1P C6P C21P 127(3) . . ?
C5P C6P C21P 114(2) . . ?
O1P C7P C1P 123(3) . . ?
O1P C7P C8P 105(2) . . ?
C1P C7P C8P 120(2) . . ?
O1P C7P C15P 115(3) . . ?
C1P C7P C15P 84.0(16) . . ?
C8P C7P C15P 108.1(17) . . ?
C9P C8P C13P 118(2) . . ?
C9P C8P C7P 121(2) . . ?
C13P C8P C7P 121(2) . . ?
C8P C9P C10P 121(3) . . ?
C8P C9P H9P 119.5 . . ?
C10P C9P H9P 119.5 . . ?
C11P C10P C9P 121(3) . . ?
C11P C10P H10P 119.4 . . ?
C9P C10P H10P 119.4 . . ?
C10P C11P C12P 118(2) . . ?
C10P C11P C14P 125(2) . . ?
C12P C11P C14P 117(2) . . ?
C13P C12P C11P 120(3) . . ?
C13P C12P H12P 120.2 . . ?
C11P C12P H12P 120.2 . . ?
C8P C13P C12P 122(3) . . ?
C8P C13P H13P 119.0 . . ?
C12P C13P H13P 119.0 . . ?
O3P C14P O2P 123.3(8) . . ?
O3P C14P C11P 120.7(15) . . ?
O2P C14P C11P 115.2(15) . . ?
C2P C15P C16P 123(3) . . ?
C2P C15P C17P 119(3) . . ?
C16P C15P C17P 105(3) . . ?
C2P C15P C7P 85.8(17) . . ?
C16P C15P C7P 109(3) . . ?
C17P C15P C7P 112(3) . . ?
C15P C16P H16G 109.5 . . ?
C15P C16P H16H 109.5 . . ?
H16G C16P H16H 109.5 . . ?
C15P C16P H16I 109.5 . . ?
H16G C16P H16I 109.5 . . ?
H16H C16P H16I 109.5 . . ?
C15P C17P H17G 109.5 . . ?
C15P C17P H17H 109.5 . . ?
H17G C17P H17H 109.5 . . ?
C15P C17P H17I 109.5 . . ?
H17G C17P H17I 109.5 . . ?
H17H C17P H17I 109.5 . . ?
C20P C18P C4P 103(3) . . ?
C20P C18P C19P 110(3) . . ?
C4P C18P C19P 109(3) . . ?
C20P C18P H18P 111.4 . . ?
C4P C18P H18P 111.4 . . ?
C19P C18P H18P 111.4 . . ?
C18P C19P H19G 109.5 . . ?
C18P C19P H19H 109.5 . . ?
H19G C19P H19H 109.5 . . ?
C18P C19P H19I 109.5 . . ?
H19G C19P H19I 109.5 . . ?
H19H C19P H19I 109.5 . . ?
C18P C20P H20G 109.5 . . ?
C18P C20P H20H 109.5 . . ?
H20G C20P H20H 109.5 . . ?
C18P C20P H20I 109.5 . . ?
H20G C20P H20I 109.5 . . ?
H20H C20P H20I 109.5 . . ?
C6P C21P C23P 115(3) . . ?
C6P C21P C22P 112(3) . . ?
C23P C21P C22P 106(3) . . ?
C6P C21P H21P 108.1 . . ?
C23P C21P H21P 108.1 . . ?
C22P C21P H21P 108.1 . . ?
C21P C22P H22F 109.5 . . ?
C21P C22P H22G 109.5 . . ?
H22F C22P H22G 109.5 . . ?
C21P C22P H22H 109.5 . . ?
H22F C22P H22H 109.5 . . ?
H22G C22P H22H 109.5 . . ?
C21P C23P H23G 109.5 . . ?
C21P C23P H23H 109.5 . . ?
H23G C23P H23H 109.5 . . ?
C21P C23P H23I 109.5 . . ?
H23G C23P H23I 109.5 . . ?
H23H C23P H23I 109.5 . . ?
C5Z C6Z C1Z 120.0 . . ?
C5Z C6Z C21Z 146.2(18) . . ?
C1Z C6Z C21Z 93.4(18) . . ?
C2Z C1Z C6Z 119.8 . . ?
C2Z C1Z C7Z 143.0(18) . . ?
C6Z C1Z C7Z 96.1(18) . . ?
C1Z C2Z C3Z 120.22(8) . . ?
C1Z C2Z C15Z 117(2) . . ?
C3Z C2Z C15Z 123(2) . . ?
C4Z C3Z C2Z 120.0 . . ?
C4Z C3Z H3Z 120.0 . . ?
C2Z C3Z H3Z 120.1 . . ?
C3Z C4Z C5Z 120.0 . . ?
C3Z C4Z C18Z 117(2) . . ?
C5Z C4Z C18Z 123(2) . . ?
C4Z C5Z C6Z 120.07(8) . . ?
C4Z C5Z H5Z 119.9 . . ?
C6Z C5Z H5Z 120.0 . . ?
O1Z C7Z C1Z 94(3) . . ?
O1Z C7Z C8Z 114(3) . . ?
C1Z C7Z C8Z 119(3) . . ?
O1Z C7Z C21Z 116(3) . . ?
C1Z C7Z C21Z 83.9(17) . . ?
C8Z C7Z C21Z 123(3) . . ?
C13Z C8Z C9Z 120.1 . . ?
C13Z C8Z C7Z 119(2) . . ?
C9Z C8Z C7Z 121(2) . . ?
C10Z C9Z C8Z 120.0 . . ?
C10Z C9Z H9Z 119.8 . . ?
C8Z C9Z H9Z 120.2 . . ?
C9Z C10Z C11Z 119.8 . . ?
C9Z C10Z H10Z 120.3 . . ?
C11Z C10Z H10Z 119.8 . . ?
C12Z C11Z C10Z 120.4 . . ?
C12Z C11Z C14Z 117(2) . . ?
C10Z C11Z C14Z 123(2) . . ?
C11Z C12Z C13Z 119.7 . . ?
C11Z C12Z H12Z 120.5 . . ?
C13Z C12Z H12Z 119.7 . . ?
C8Z C13Z C12Z 119.9 . . ?
C8Z C13Z H13Z 120.1 . . ?
C12Z C13Z H13Z 120.0 . . ?
O3Z C14Z O2Z 123.3(8) . . ?
O3Z C14Z C11Z 120.2(16) . . ?
O2Z C14Z C11Z 116.5(16) . . ?
C17Z C15Z C16Z 121(4) . . ?
C17Z C15Z C2Z 112(3) . . ?
C16Z C15Z C2Z 108(3) . . ?
C17Z C15Z H15Z 105.0 . . ?
C16Z C15Z H15Z 105.0 . . ?
C2Z C15Z H15Z 105.0 . . ?
C15Z C16Z H16J 109.5 . . ?
C15Z C16Z H16K 109.5 . . ?
H16J C16Z H16K 109.5 . . ?
C15Z C16Z H16L 109.5 . . ?
H16J C16Z H16L 109.5 . . ?
H16K C16Z H16L 109.5 . . ?
C15Z C17Z H17J 109.5 . . ?
C15Z C17Z H17K 109.5 . . ?
H17J C17Z H17K 109.5 . . ?
C15Z C17Z H17L 109.5 . . ?
H17J C17Z H17L 109.5 . . ?
H17K C17Z H17L 109.5 . . ?
C4Z C18Z C19Z 100(3) . . ?
C4Z C18Z C20Z 116(3) . . ?
C19Z C18Z C20Z 109(4) . . ?
C4Z C18Z H18Z 110.3 . . ?
C19Z C18Z H18Z 110.3 . . ?
C20Z C18Z H18Z 110.3 . . ?
C18Z C19Z H19J 109.5 . . ?
C18Z C19Z H19K 109.5 . . ?
H19J C19Z H19K 109.5 . . ?
C18Z C19Z H19L 109.5 . . ?
H19J C19Z H19L 109.5 . . ?
H19K C19Z H19L 109.5 . . ?
C18Z C20Z H20J 109.5 . . ?
C18Z C20Z H20K 109.5 . . ?
H20J C20Z H20K 109.5 . . ?
C18Z C20Z H20L 109.5 . . ?
H20J C20Z H20L 109.5 . . ?
H20K C20Z H20L 109.5 . . ?
C6Z C21Z C22Z 109(3) . . ?
C6Z C21Z C23Z 120(3) . . ?
C22Z C21Z C23Z 112(3) . . ?
C6Z C21Z C7Z 86.4(17) . . ?
C22Z C21Z C7Z 112(3) . . ?
C23Z C21Z C7Z 114(3) . . ?
C21Z C22Z H22I 109.5 . . ?
C21Z C22Z H22J 109.5 . . ?
H22I C22Z H22J 109.5 . . ?
C21Z C22Z H22K 109.5 . . ?
H22I C22Z H22K 109.5 . . ?
H22J C22Z H22K 109.5 . . ?
C21Z C23Z H23J 109.5 . . ?
C21Z C23Z H23K 109.5 . . ?
H23J C23Z H23K 109.5 . . ?
C21Z C23Z H23L 109.5 . . ?
H23J C23Z H23L 109.5 . . ?
H23K C23Z H23L 109.5 . . ?
C25 N1 H1A 109.5 . . ?
C25 N1 H1B 109.5 . . ?
H1A N1 H1B 109.5 . . ?
C25 N1 H1C 109.5 . . ?
H1A N1 H1C 109.5 . . ?
H1B N1 H1C 109.5 . . ?
C25 C24 H24A 109.5 . . ?
C25 C24 H24B 109.5 . . ?
H24A C24 H24B 109.5 . . ?
C25 C24 H24C 109.5 . . ?
H24A C24 H24C 109.5 . . ?
H24B C24 H24C 109.5 . . ?
C26 C25 N1 109.1(7) . . ?
C26 C25 C24 115.0(9) . . ?
N1 C25 C24 109.0(7) . . ?
C26 C25 H25 107.8 . . ?
N1 C25 H25 107.8 . . ?
C24 C25 H25 107.8 . . ?
C31 C26 C27 119.2(12) . . ?
C31 C26 C25 121.5(13) . . ?
C27 C26 C25 119.3(13) . . ?
C26 C27 C28 119.8(14) . . ?
C26 C27 H27 120.1 . . ?
C28 C27 H27 120.1 . . ?
C29 C28 C27 120(2) . . ?
C29 C28 H28 120.1 . . ?
C27 C28 H28 120.1 . . ?
C28 C29 C30 121(2) . . ?
C28 C29 H29 119.6 . . ?
C30 C29 H29 119.6 . . ?
C29 C30 C31 119(2) . . ?
C29 C30 H30 120.5 . . ?
C31 C30 H30 120.5 . . ?
C26 C31 C30 121.3(16) . . ?
C26 C31 H31 119.3 . . ?
C30 C31 H31 119.3 . . ?

loop_
_geom_bond_atom_site_label_1
_geom_bond_atom_site_label_2
_geom_bond_distance
_geom_bond_site_symmetry_2
_geom_bond_publ_flag
O1 C7 1.21(2) . ?
O2 C14 1.259(9) . ?
O3 C14 1.233(10) . ?
C1 C2 1.38(2) . ?
C1 C6 1.39(2) . ?
C1 C7 1.52(2) . ?
C2 C3 1.40(2) . ?
C2 C15 1.54(2) . ?
C3 C4 1.39(2) . ?
C3 H3 0.9300 . ?
C4 C5 1.38(2) . ?
C4 C18 1.56(2) . ?
C5 C6 1.39(2) . ?
C5 H5 0.9300 . ?
C6 C21 1.51(2) . ?
C7 C8 1.50(2) . ?
C8 C13 1.36(2) . ?
C8 C9 1.37(2) . ?
C9 C10 1.38(2) . ?
C9 H9 0.9300 . ?
C10 C11 1.35(2) . ?
C10 H10 0.9300 . ?
C11 C12 1.39(2) . ?
C11 C14 1.515(19) . ?
C12 C13 1.39(2) . ?
C12 H12 0.9300 . ?
C13 H13 0.9300 . ?
C15 C16 1.50(2) . ?
C15 C17 1.51(2) . ?
C15 H15 0.9800 . ?
C16 H16A 0.9600 . ?
C16 H16B 0.9600 . ?
C16 H16C 0.9600 . ?
C17 H17A 0.9600 . ?
C17 H17B 0.9600 . ?
C17 H17C 0.9600 . ?
C18 C20 1.47(2) . ?
C18 C19 1.52(2) . ?
C18 H18 0.9800 . ?
C19 H19A 0.9600 . ?
C19 H19B 0.9600 . ?
C19 H19C 0.9600 . ?
C20 H20A 0.9600 . ?
C20 H20B 0.9600 . ?
C20 H20C 0.9600 . ?
C21 C22 1.51(2) . ?
C21 C23 1.57(2) . ?
C21 H21 0.9800 . ?
C22 H22A 0.9600 . ?
C22 H22B 0.9600 . ?
C22 H22C 0.9600 . ?
C23 H23A 0.9600 . ?
C23 H23B 0.9600 . ?
C23 H23C 0.9600 . ?
O1D C7D 1.45(2) . ?
O2D C14D 1.259(9) . ?
O3D C14D 1.233(10) . ?
C1D C2D 1.36(2) . ?
C1D C6D 1.38(2) . ?
C1D C7D 1.56(2) . ?
C2D C3D 1.40(2) . ?
C2D C15D 1.53(2) . ?
C3D C4D 1.42(2) . ?
C3D H3D 0.9300 . ?
C4D C5D 1.40(2) . ?
C4D C18D 1.55(2) . ?
C5D C6D 1.39(2) . ?
C5D H5D 0.9300 . ?
C6D C21D 1.53(2) . ?
C7D C22D 1.51(2) . ?
C7D C8D 1.54(2) . ?
C8D C13D 1.36(2) . ?
C8D C9D 1.39(2) . ?
C9D C10D 1.373(19) . ?
C9D H9D 0.9300 . ?
C10D C11D 1.38(2) . ?
C10D H10D 0.9300 . ?
C11D C12D 1.39(2) . ?
C11D C14D 1.481(18) . ?
C12D C13D 1.39(2) . ?
C12D H12D 0.9300 . ?
C13D H13D 0.9300 . ?
C15D C16D 1.47(2) . ?
C15D C17D 1.56(2) . ?
C15D H15D 0.9800 . ?
C16D H16D 0.9600 . ?
C16D H16E 0.9600 . ?
C16D H16F 0.9600 . ?
C17D H17D 0.9600 . ?
C17D H17E 0.9600 . ?
C17D H17F 0.9600 . ?
C18D C19D 1.48(2) . ?
C18D C20D 1.49(2) . ?
C18D H18D 0.9800 . ?
C19D H19D 0.9600 . ?
C19D H19E 0.9600 . ?
C19D H19F 0.9600 . ?
C20D H20D 0.9600 . ?
C20D H20E 0.9600 . ?
C20D H20F 0.9600 . ?
C21D C23D 1.49(2) . ?
C21D C22D 1.54(2) . ?
C21D H21D 0.9800 . ?
C22D H22D 0.9700 . ?
C22D H22E 0.9700 . ?
C23D H23D 0.9600 . ?
C23D H23E 0.9600 . ?
C23D H23F 0.9600 . ?
O1P C7P 1.40(2) . ?
O2P C14P 1.259(9) . ?
O3P C14P 1.233(10) . ?
C1P C6P 1.39(2) . ?
C1P C2P 1.40(2) . ?
C1P C7P 1.51(2) . ?
C2P C3P 1.40(2) . ?
C2P C15P 1.50(2) . ?
C3P C4P 1.38(2) . ?
C3P H3P 0.9300 . ?
C4P C5P 1.38(2) . ?
C4P C18P 1.52(2) . ?
C5P C6P 1.40(2) . ?
C5P H5P 0.9300 . ?
C6P C21P 1.51(2) . ?
C7P C8P 1.53(2) . ?
C7P C15P 1.66(2) . ?
C8P C9P 1.37(2) . ?
C8P C13P 1.39(2) . ?
C9P C10P 1.40(2) . ?
C9P H9P 0.9300 . ?
C10P C11P 1.38(2) . ?
C10P H10P 0.9300 . ?
C11P C12P 1.40(2) . ?
C11P C14P 1.52(2) . ?
C12P C13P 1.39(2) . ?
C12P H12P 0.9300 . ?
C13P H13P 0.9300 . ?
C15P C16P 1.51(2) . ?
C15P C17P 1.53(2) . ?
C16P H16G 0.9600 . ?
C16P H16H 0.9600 . ?
C16P H16I 0.9600 . ?
C17P H17G 0.9600 . ?
C17P H17H 0.9600 . ?
C17P H17I 0.9600 . ?
C18P C20P 1.52(3) . ?
C18P C19P 1.53(3) . ?
C18P H18P 0.9800 . ?
C19P H19G 0.9600 . ?
C19P H19H 0.9600 . ?
C19P H19I 0.9600 . ?
C20P H20G 0.9600 . ?
C20P H20H 0.9600 . ?
C20P H20I 0.9600 . ?
C21P C23P 1.54(3) . ?
C21P C22P 1.54(3) . ?
C21P H21P 0.9800 . ?
C22P H22F 0.9600 . ?
C22P H22G 0.9600 . ?
C22P H22H 0.9600 . ?
C23P H23G 0.9600 . ?
C23P H23H 0.9600 . ?
C23P H23I 0.9600 . ?
O1Z C7Z 1.42(3) . ?
O2Z C14Z 1.259(9) . ?
O3Z C14Z 1.233(10) . ?
C6Z C5Z 1.3889 . ?
C6Z C1Z 1.3908 . ?
C6Z C21Z 1.51(2) . ?
C1Z C2Z 1.3877 . ?
C1Z C7Z 1.52(2) . ?
C2Z C3Z 1.3891 . ?
C2Z C15Z 1.49(2) . ?
C3Z C4Z 1.3873 . ?
C3Z H3Z 0.9495 . ?
C4Z C5Z 1.3887 . ?
C4Z C18Z 1.51(2) . ?
C5Z H5Z 0.9499 . ?
C7Z C8Z 1.54(2) . ?
C7Z C21Z 1.65(2) . ?
C8Z C13Z 1.3903 . ?
C8Z C9Z 1.3916 . ?
C9Z C10Z 1.3863 . ?
C9Z H9Z 0.9482 . ?
C10Z C11Z 1.3916 . ?
C10Z H10Z 0.9500 . ?
C11Z C12Z 1.3864 . ?
C11Z C14Z 1.571(19) . ?
C12Z C13Z 1.3935 . ?
C12Z H12Z 0.9479 . ?
C13Z H13Z 0.9477 . ?
C15Z C17Z 1.47(3) . ?
C15Z C16Z 1.48(3) . ?
C15Z H15Z 0.9800 . ?
C16Z H16J 0.9600 . ?
C16Z H16K 0.9600 . ?
C16Z H16L 0.9600 . ?
C17Z H17J 0.9600 . ?
C17Z H17K 0.9600 . ?
C17Z H17L 0.9600 . ?
C18Z C19Z 1.52(3) . ?
C18Z C20Z 1.53(3) . ?
C18Z H18Z 0.9800 . ?
C19Z H19J 0.9600 . ?
C19Z H19K 0.9600 . ?
C19Z H19L 0.9600 . ?
C20Z H20J 0.9600 . ?
C20Z H20K 0.9600 . ?
C20Z H20L 0.9600 . ?
C21Z C22Z 1.51(2) . ?
C21Z C23Z 1.52(2) . ?
C22Z H22I 0.9600 . ?
C22Z H22J 0.9600 . ?
C22Z H22K 0.9600 . ?
C23Z H23J 0.9600 . ?
C23Z H23K 0.9600 . ?
C23Z H23L 0.9600 . ?
N1 C25 1.511(9) . ?
N1 H1A 0.8900 . ?
N1 H1B 0.8900 . ?
N1 H1C 0.8900 . ?
C24 C25 1.522(11) . ?
C24 H24A 0.9600 . ?
C24 H24B 0.9600 . ?
C24 H24C 0.9600 . ?
C25 C26 1.494(12) . ?
C25 H25 0.9800 . ?
C26 C31 1.361(15) . ?
C26 C27 1.384(15) . ?
C27 C28 1.403(16) . ?
C27 H27 0.9300 . ?
C28 C29 1.35(2) . ?
C28 H28 0.9300 . ?
C29 C30 1.38(2) . ?
C29 H29 0.9300 . ?
C30 C31 1.385(17) . ?
C30 H30 0.9300 . ?
C31 H31 0.9300 . ?

_cod_database_fobs_code 2108811
